data_7229569
loop_
_publ_author_name
'McMorran, David'
'McKay, Aidan P.'
'Gordon, Keith'
'Shillito, Georgina E.'

_publ_section_title
;
 Cyclometallated Platinum(II) and Palladium(II) Complexes Containing
 1,5-Diarylbiguanides: Synthesis, Characterisation and Hydrogen
 Bond-directed Assembly
;
_journal_name_full CrystEngComm
_journal_paper_doi 10.1039/C7CE01805C
_journal_year 2017
_chemical_formula_sum 'C35 H42 N6 O2 Pd'
_chemical_formula_weight 685.14
_space_group_crystal_system triclinic
_space_group_IT_number 2
_space_group_name_Hall '-P 1'
_space_group_name_H-M_alt 'P -1'
_symmetry_space_group_name_Hall '-P 1'
_symmetry_space_group_name_H-M 'P -1'
_atom_sites_solution_hydrogens mixed
_audit_creation_method SHELXL-2014/7
_audit_update_record
;
2017-10-10 deposited with the CCDC.
2017-11-15 downloaded from the CCDC.
;
_cell_angle_alpha 79.325(2)
_cell_angle_beta 77.329(3)
_cell_angle_gamma 73.188(3)
_cell_formula_units_Z 2
_cell_length_a 10.6109(3)
_cell_length_b 12.3786(3)
_cell_length_c 13.1939(4)
_cell_measurement_reflns_used 19913
_cell_measurement_temperature 100.00(1)
_cell_measurement_theta_max 73.5420
_cell_measurement_theta_min 3.6800
_cell_volume 1604.70(8)
_computing_cell_refinement
;
CrysAlisPro, Agilent Technologies,
Version 1.171.37.33 (release 27-03-2014 CrysAlis171 .NET)
(compiled Mar 27 2014,17:12:48)
;
_computing_data_collection
;
CrysAlisPro, Agilent Technologies,
Version 1.171.37.33 (release 27-03-2014 CrysAlis171 .NET)
(compiled Mar 27 2014,17:12:48)
;
_computing_data_reduction
;
CrysAlisPro, Agilent Technologies,
Version 1.171.37.33 (release 27-03-2014 CrysAlis171 .NET)
(compiled Mar 27 2014,17:12:48)
;
_computing_structure_refinement 'SHELXL-2014/7 (Sheldrick, 2014)'
_diffrn_ambient_temperature 100.00(1)
_diffrn_detector_area_resol_mean 5.1725
_diffrn_measured_fraction_theta_full 0.999
_diffrn_measured_fraction_theta_max 0.983
_diffrn_measurement_device_type 'SuperNova, Dual, Cu at zero, Atlas'
_diffrn_radiation_type CuK\a
_diffrn_radiation_wavelength 1.54184
_diffrn_reflns_av_R_equivalents 0.0489
_diffrn_reflns_av_unetI/netI 0.0336
_diffrn_reflns_Laue_measured_fraction_full 0.999
_diffrn_reflns_Laue_measured_fraction_max 0.983
_diffrn_reflns_limit_h_max 13
_diffrn_reflns_limit_h_min -13
_diffrn_reflns_limit_k_max 14
_diffrn_reflns_limit_k_min -15
_diffrn_reflns_limit_l_max 16
_diffrn_reflns_limit_l_min -16
_diffrn_reflns_number 22434
_diffrn_reflns_point_group_measured_fraction_full 0.999
_diffrn_reflns_point_group_measured_fraction_max 0.983
_diffrn_reflns_theta_full 68.500
_diffrn_reflns_theta_max 73.515
_diffrn_reflns_theta_min 3.463
_diffrn_source 'sealed X-ray tube'
_exptl_absorpt_coefficient_mu 4.988
_exptl_absorpt_correction_T_max 0.894
_exptl_absorpt_correction_T_min 0.681
_exptl_absorpt_correction_type gaussian
_exptl_absorpt_process_details
;
CrysAlisPro, Agilent Technologies,
Version 1.171.37.33 (release 27-03-2014 CrysAlis171 .NET)
(compiled Mar 27 2014,17:12:48)
Numerical absorption correction based on gaussian integration over
            a multifaceted crystal model
Empirical absorption correction using spherical harmonics,
 implemented in SCALE3 ABSPACK scaling algorithm.
;
_exptl_crystal_colour yellow
_exptl_crystal_density_diffrn 1.418
_exptl_crystal_description plate
_exptl_crystal_F_000 712
_exptl_crystal_size_max 0.2640
_exptl_crystal_size_mid 0.1238
_exptl_crystal_size_min 0.0488
_refine_diff_density_max 0.860
_refine_diff_density_min -1.633
_refine_diff_density_rms 0.149
_refine_ls_extinction_method none
_refine_ls_goodness_of_fit_ref 1.005
_refine_ls_hydrogen_treatment mixed
_refine_ls_matrix_type full
_refine_ls_number_parameters 421
_refine_ls_number_reflns 6361
_refine_ls_number_restraints 1
_refine_ls_restrained_S_all 1.005
_refine_ls_R_factor_all 0.0373
_refine_ls_R_factor_gt 0.0368
_refine_ls_shift/su_max 0.002
_refine_ls_shift/su_mean 0.000
_refine_ls_structure_factor_coef Fsqd
_refine_ls_weighting_details 'w=1/[\s^2^(Fo^2^)+(0.0817P)^2^+0.9008P] where P=(Fo^2^+2Fc^2^)/3'
_refine_ls_weighting_scheme calc
_refine_ls_wR_factor_gt 0.1015
_refine_ls_wR_factor_ref 0.1023
_reflns_Friedel_coverage 0.000
_reflns_number_gt 6228
_reflns_number_total 6361
_reflns_threshold_expression 'I > 2\s(I)'
_cod_data_source_file c7ce01805c2.cif
_cod_data_source_block shelx_CCDC1
_cod_database_code 7229569
_shelx_shelxl_version_number 2014/7
_shelx_space_group_comment
;
The symmetry employed for this shelxl refinement is uniquely defined
by the following loop, which should always be used as a source of
symmetry information in preference to the above space-group names.
They are only intended as comments.
;

loop_
_space_group_symop_operation_xyz
'x, y, z'
'-x, -y, -z'

loop_
_atom_site_label
_atom_site_type_symbol
_atom_site_fract_x
_atom_site_fract_y
_atom_site_fract_z
_atom_site_U_iso_or_equiv
_atom_site_adp_type
_atom_site_occupancy
_atom_site_site_symmetry_order
_atom_site_calc_flag
_atom_site_refinement_flags_posn
_atom_site_refinement_flags_adp
_atom_site_refinement_flags_occupancy
_atom_site_disorder_assembly
_atom_site_disorder_group
N6A N 0.3687(2) -0.00118(19) -0.06649(16) 0.0130(5) Uani 0.81(3) 1 d . . P A 1
C33A C 0.5294(2) 0.1163(2) -0.18566(18) 0.0138(5) Uani 0.81(3) 1 d . . P A 1
C33B C 0.3687(2) -0.00118(19) -0.06649(16) 0.0130(5) Uani 0.19(3) 1 d . . P A 2
N6B N 0.5294(2) 0.1163(2) -0.18566(18) 0.0138(5) Uani 0.19(3) 1 d . . P A 2
C1 C 0.2912(2) 0.4171(2) -0.07423(18) 0.0131(5) Uani 1 1 d . . . . .
C2 C 0.1415(2) 0.3194(2) 0.05540(17) 0.0121(4) Uani 1 1 d . . . . .
C3 C 0.4166(3) 0.5410(2) -0.18909(19) 0.0137(5) Uani 1 1 d . . . . .
C4 C 0.3790(2) 0.5860(2) -0.28484(19) 0.0168(5) Uani 1 1 d . . . . .
H4 H 0.2870 0.6081 -0.2906 0.020 Uiso 1 1 calc R U . . .
C5 C 0.4760(2) 0.5992(2) -0.37341(19) 0.0164(5) Uani 1 1 d . . . . .
H5 H 0.4489 0.6309 -0.4389 0.020 Uiso 1 1 calc R U . . .
C6 C 0.6113(2) 0.5669(2) -0.36783(18) 0.0143(5) Uani 1 1 d . . . . .
C7 C 0.6472(3) 0.5227(2) -0.2692(2) 0.0181(5) Uani 1 1 d . . . . .
H7 H 0.7389 0.5014 -0.2629 0.022 Uiso 1 1 calc R U . . .
C8 C 0.5514(3) 0.5095(2) -0.18073(19) 0.0184(5) Uani 1 1 d . . . . .
H8 H 0.5777 0.4792 -0.1147 0.022 Uiso 1 1 calc R U . . .
C9 C 0.7204(3) 0.5765(2) -0.4643(2) 0.0188(5) Uani 1 1 d . . . . .
C10 C 0.8064(3) 0.4563(3) -0.4838(2) 0.0294(6) Uani 1 1 d . . . . .
H10A H 0.8515 0.4207 -0.4240 0.044 Uiso 1 1 calc R U . . .
H10B H 0.8735 0.4614 -0.5475 0.044 Uiso 1 1 calc R U . . .
H10C H 0.7492 0.4103 -0.4923 0.044 Uiso 1 1 calc R U . . .
C11 C 0.6631(3) 0.6346(2) -0.5633(2) 0.0244(6) Uani 1 1 d . . . . .
H11A H 0.6059 0.5916 -0.5774 0.037 Uiso 1 1 calc R U . . .
H11B H 0.7365 0.6372 -0.6227 0.037 Uiso 1 1 calc R U . . .
H11C H 0.6101 0.7123 -0.5531 0.037 Uiso 1 1 calc R U . . .
C12 C 0.8084(3) 0.6455(3) -0.4421(2) 0.0330(7) Uani 1 1 d . . . . .
H12A H 0.7521 0.7191 -0.4222 0.050 Uiso 1 1 calc R U . . .
H12B H 0.8739 0.6580 -0.5052 0.050 Uiso 1 1 calc R U . . .
H12C H 0.8554 0.6034 -0.3848 0.050 Uiso 1 1 calc R U . . .
C13 C -0.0271(2) 0.2663(2) 0.19997(18) 0.0119(4) Uani 1 1 d . . . . .
C14 C -0.0877(2) 0.2060(2) 0.15446(18) 0.0136(4) Uani 1 1 d . . . . .
H14 H -0.0814 0.2161 0.0805 0.016 Uiso 1 1 calc R U . . .
C15 C -0.1578(2) 0.1309(2) 0.21750(17) 0.0127(4) Uani 1 1 d . . . . .
H15 H -0.1960 0.0885 0.1852 0.015 Uiso 1 1 calc R U . . .
C16 C -0.1731(2) 0.11638(19) 0.32636(17) 0.0110(4) Uani 1 1 d . . . . .
C17 C -0.1158(2) 0.1818(2) 0.37052(17) 0.0117(4) Uani 1 1 d . . . . .
H17 H -0.1274 0.1761 0.4446 0.014 Uiso 1 1 calc R U . . .
C18 C -0.0430(2) 0.2542(2) 0.30887(19) 0.0126(4) Uani 1 1 d . . . . .
H18 H -0.0036 0.2959 0.3410 0.015 Uiso 1 1 calc R U . . .
C19 C -0.2452(2) 0.0316(2) 0.39720(17) 0.0130(4) Uani 1 1 d . . . . .
C20 C -0.3042(3) -0.0291(2) 0.33505(19) 0.0180(5) Uani 1 1 d . . . . .
H20A H -0.3717 0.0270 0.2990 0.027 Uiso 1 1 calc R U . . .
H20B H -0.3458 -0.0846 0.3831 0.027 Uiso 1 1 calc R U . . .
H20C H -0.2327 -0.0685 0.2833 0.027 Uiso 1 1 calc R U . . .
C21 C -0.1428(3) -0.0583(2) 0.45598(19) 0.0184(5) Uani 1 1 d . . . . .
H21A H -0.0729 -0.1011 0.4055 0.028 Uiso 1 1 calc R U . . .
H21B H -0.1880 -0.1106 0.5054 0.028 Uiso 1 1 calc R U . . .
H21C H -0.1024 -0.0205 0.4944 0.028 Uiso 1 1 calc R U . . .
C22 C -0.3600(3) 0.0936(2) 0.47594(19) 0.0170(5) Uani 1 1 d . . . . .
H22A H -0.3251 0.1348 0.5154 0.025 Uiso 1 1 calc R U . . .
H22B H -0.4010 0.0380 0.5244 0.025 Uiso 1 1 calc R U . . .
H22C H -0.4273 0.1477 0.4383 0.025 Uiso 1 1 calc R U . . .
C32 C 0.6150(3) 0.1820(2) -0.24006(18) 0.0165(5) Uani 1 1 d . . . . .
H32 H 0.5849 0.2626 -0.2452 0.020 Uiso 1 1 calc R U . A 1
C31 C 0.7445(3) 0.1313(2) -0.28714(19) 0.0186(5) Uani 1 1 d . . . . .
H31 H 0.8023 0.1774 -0.3233 0.022 Uiso 1 1 calc R U . . .
C30 C 0.7893(3) 0.0137(2) -0.28137(19) 0.0197(5) Uani 1 1 d . . . . .
H30 H 0.8782 -0.0209 -0.3124 0.024 Uiso 1 1 calc R U . . .
C29 C 0.7038(3) -0.0531(2) -0.23015(19) 0.0183(5) Uani 1 1 d . . . . .
H29 H 0.7329 -0.1335 -0.2280 0.022 Uiso 1 1 calc R U . . .
C28 C 0.5753(3) -0.0021(2) -0.18186(18) 0.0151(5) Uani 1 1 d . . . . .
C27 C 0.4822(3) -0.0661(2) -0.11888(18) 0.0145(5) Uani 1 1 d . . . . .
C26 C 0.5028(3) -0.1839(2) -0.1099(2) 0.0199(5) Uani 1 1 d . . . . .
H26 H 0.5811 -0.2286 -0.1480 0.024 Uiso 1 1 calc R U . . .
C25 C 0.4089(3) -0.2352(2) -0.0454(2) 0.0215(5) Uani 1 1 d . . . . .
H25 H 0.4222 -0.3153 -0.0390 0.026 Uiso 1 1 calc R U . . .
C24 C 0.2954(3) -0.1693(2) 0.0097(2) 0.0216(6) Uani 1 1 d . . . . .
H24 H 0.2308 -0.2032 0.0555 0.026 Uiso 1 1 calc R U . . .
C23 C 0.2780(3) -0.0525(2) -0.00327(19) 0.0174(5) Uani 1 1 d . . . . .
H23 H 0.1994 -0.0068 0.0336 0.021 Uiso 1 1 calc R U . A 1
C34 C 0.0399(3) 0.6199(2) 0.16848(19) 0.0165(5) Uani 1 1 d . . . . .
C35 C -0.0188(3) 0.7342(2) 0.2083(2) 0.0228(6) Uani 1 1 d . . . . .
H35A H -0.1122 0.7633 0.1986 0.034 Uiso 1 1 calc R U . . .
H35B H 0.0324 0.7878 0.1692 0.034 Uiso 1 1 calc R U . . .
H35C H -0.0147 0.7255 0.2830 0.034 Uiso 1 1 calc R U . . .
N1 N 0.3529(2) 0.33447(18) -0.12811(17) 0.0141(4) Uani 1 1 d . . . . .
N2 N 0.1964(2) 0.40970(18) 0.01362(16) 0.0138(4) Uani 1 1 d . . . . .
N3 N 0.1833(2) 0.22256(18) 0.01826(16) 0.0131(4) Uani 1 1 d . . . . .
H3A H 0.1340 0.1740 0.0425 0.016 Uiso 1 1 calc R U . . .
N4 N 0.3192(2) 0.52046(19) -0.09849(16) 0.0162(4) Uani 1 1 d D . . . .
N5 N 0.0445(2) 0.34345(19) 0.13903(16) 0.0141(4) Uani 1 1 d . . . . .
Pd1 Pd 0.35391(2) 0.16925(2) -0.09224(2) 0.00941(8) Uani 1 1 d . . . . .
O2 O 0.0091(2) 0.53525(16) 0.22594(14) 0.0243(4) Uani 1 1 d . . . . .
O1 O 0.1160(2) 0.61674(16) 0.08011(14) 0.0218(4) Uani 1 1 d . . . . .
H5A H 0.037(3) 0.395(3) 0.165(2) 0.016(8) Uiso 1 1 d . . . . .
H2A H 0.166(3) 0.466(3) 0.041(2) 0.016(8) Uiso 1 1 d . . . . .
H4A H 0.264(3) 0.573(2) -0.078(3) 0.026(9) Uiso 1 1 d D . . . .
H1A H 0.401(4) 0.356(3) -0.186(3) 0.025(9) Uiso 1 1 d . . . . .

loop_
_atom_site_aniso_label
_atom_site_aniso_U_11
_atom_site_aniso_U_22
_atom_site_aniso_U_33
_atom_site_aniso_U_23
_atom_site_aniso_U_13
_atom_site_aniso_U_12
N6A 0.0187(11) 0.0100(10) 0.0128(10) -0.0025(8) -0.0070(8) -0.0037(9)
C33A 0.0140(12) 0.0154(12) 0.0124(10) -0.0050(9) -0.0044(8) -0.0009(10)
C33B 0.0187(11) 0.0100(10) 0.0128(10) -0.0025(8) -0.0070(8) -0.0037(9)
N6B 0.0140(12) 0.0154(12) 0.0124(10) -0.0050(9) -0.0044(8) -0.0009(10)
C1 0.0092(11) 0.0144(12) 0.0136(11) -0.0005(9) -0.0014(9) -0.0011(9)
C2 0.0084(10) 0.0136(11) 0.0124(11) -0.0018(9) -0.0008(8) -0.0008(9)
C3 0.0153(12) 0.0059(11) 0.0176(11) -0.0021(9) 0.0034(9) -0.0035(9)
C4 0.0116(11) 0.0144(12) 0.0210(12) -0.0013(9) -0.0002(9) -0.0004(9)
C5 0.0155(12) 0.0138(12) 0.0172(11) -0.0013(9) -0.0008(9) -0.0017(10)
C6 0.0154(12) 0.0077(11) 0.0186(11) -0.0036(8) 0.0035(9) -0.0046(9)
C7 0.0126(12) 0.0182(13) 0.0225(12) -0.0029(10) -0.0020(9) -0.0033(10)
C8 0.0179(13) 0.0177(13) 0.0176(11) 0.0009(9) -0.0037(9) -0.0033(10)
C9 0.0150(12) 0.0198(13) 0.0208(12) -0.0052(10) 0.0054(9) -0.0079(10)
C10 0.0216(14) 0.0288(16) 0.0312(14) -0.0115(12) 0.0052(11) 0.0013(12)
C11 0.0253(14) 0.0253(14) 0.0179(12) 0.0005(10) 0.0048(10) -0.0076(12)
C12 0.0308(16) 0.0426(19) 0.0326(15) -0.0074(13) 0.0062(12) -0.0273(15)
C13 0.0082(10) 0.0109(11) 0.0145(11) -0.0015(8) 0.0004(8) -0.0011(9)
C14 0.0121(11) 0.0157(12) 0.0119(10) -0.0034(9) -0.0017(8) -0.0010(9)
C15 0.0116(11) 0.0135(11) 0.0137(10) -0.0035(8) -0.0023(8) -0.0032(9)
C16 0.0097(10) 0.0101(11) 0.0118(10) -0.0013(8) -0.0012(8) -0.0013(9)
C17 0.0101(10) 0.0128(11) 0.0108(10) -0.0031(8) -0.0019(8) 0.0004(9)
C18 0.0095(11) 0.0106(11) 0.0176(11) -0.0041(9) -0.0031(9) -0.0006(9)
C19 0.0122(11) 0.0138(11) 0.0132(10) -0.0011(9) -0.0018(8) -0.0043(9)
C20 0.0202(12) 0.0165(12) 0.0205(11) -0.0040(9) -0.0028(9) -0.0094(10)
C21 0.0185(13) 0.0140(12) 0.0202(11) 0.0031(9) -0.0044(9) -0.0030(10)
C22 0.0162(12) 0.0189(13) 0.0158(11) -0.0033(9) 0.0004(9) -0.0062(10)
C32 0.0153(12) 0.0187(12) 0.0140(10) -0.0047(9) -0.0016(9) -0.0014(10)
C31 0.0143(12) 0.0270(14) 0.0139(11) -0.0037(10) -0.0009(9) -0.0047(11)
C30 0.0110(11) 0.0291(14) 0.0147(11) -0.0081(10) -0.0013(9) 0.0042(10)
C29 0.0195(13) 0.0182(13) 0.0154(11) -0.0072(9) -0.0072(9) 0.0039(10)
C28 0.0179(12) 0.0185(12) 0.0106(10) -0.0027(9) -0.0079(9) -0.0029(10)
C27 0.0190(12) 0.0139(12) 0.0128(10) -0.0037(9) -0.0079(9) -0.0025(10)
C26 0.0249(14) 0.0134(12) 0.0225(12) -0.0054(9) -0.0111(10) 0.0003(10)
C25 0.0344(15) 0.0098(12) 0.0253(13) -0.0002(10) -0.0173(11) -0.0059(11)
C24 0.0319(15) 0.0237(14) 0.0168(11) 0.0009(10) -0.0116(10) -0.0154(12)
C23 0.0261(14) 0.0150(13) 0.0154(11) -0.0001(9) -0.0076(10) -0.0101(11)
C34 0.0153(12) 0.0163(12) 0.0177(11) -0.0055(9) -0.0030(9) -0.0017(10)
C35 0.0270(14) 0.0172(13) 0.0230(13) -0.0080(10) 0.0000(11) -0.0038(11)
N1 0.0148(10) 0.0085(10) 0.0154(10) -0.0023(8) 0.0030(8) -0.0013(8)
N2 0.0153(10) 0.0088(10) 0.0148(9) -0.0053(8) 0.0030(8) -0.0013(8)
N3 0.0130(10) 0.0107(10) 0.0152(9) -0.0031(7) 0.0016(7) -0.0045(8)
N4 0.0155(10) 0.0103(10) 0.0180(10) -0.0036(8) 0.0062(8) -0.0016(9)
N5 0.0150(10) 0.0097(10) 0.0172(9) -0.0046(8) 0.0019(8) -0.0041(8)
Pd1 0.00956(12) 0.00812(12) 0.00998(11) -0.00268(7) -0.00046(7) -0.00140(8)
O2 0.0345(11) 0.0148(9) 0.0211(9) -0.0067(7) 0.0037(8) -0.0063(8)
O1 0.0275(10) 0.0154(9) 0.0193(8) -0.0052(7) 0.0018(7) -0.0034(8)

loop_
_atom_type_symbol
_atom_type_description
_atom_type_scat_dispersion_real
_atom_type_scat_dispersion_imag
_atom_type_scat_source
C C 0.0181 0.0091 'International Tables Vol C Tables 4.2.6.8 and 6.1.1.4'
H H 0.0000 0.0000 'International Tables Vol C Tables 4.2.6.8 and 6.1.1.4'
N N 0.0311 0.0180 'International Tables Vol C Tables 4.2.6.8 and 6.1.1.4'
Pd Pd 0.1215 3.9337 'International Tables Vol C Tables 4.2.6.8 and 6.1.1.4'
O O 0.0492 0.0322 'International Tables Vol C Tables 4.2.6.8 and 6.1.1.4'

loop_
_geom_angle_atom_site_label_1
_geom_angle_atom_site_label_2
_geom_angle_atom_site_label_3
_geom_angle
C23 N6A C27 119.2(2)
C23 N6A Pd1 126.03(19)
C27 N6A Pd1 114.74(17)
C32 C33A C28 118.3(2)
C32 C33A Pd1 127.02(19)
C28 C33A Pd1 114.04(18)
C23 C33B C27 119.2(2)
C23 C33B Pd1 126.03(19)
C27 C33B Pd1 114.74(17)
C32 N6B C28 118.3(2)
C32 N6B Pd1 127.02(19)
C28 N6B Pd1 114.04(18)
N1 C1 N4 122.1(2)
N1 C1 N2 124.3(2)
N4 C1 N2 113.5(2)
N3 C2 N5 125.4(2)
N3 C2 N2 122.6(2)
N5 C2 N2 112.0(2)
C4 C3 C8 119.9(2)
C4 C3 N4 120.8(2)
C8 C3 N4 119.3(2)
C3 C4 C5 119.9(2)
C6 C5 C4 121.5(2)
C5 C6 C7 117.6(2)
C5 C6 C9 122.6(2)
C7 C6 C9 119.8(2)
C8 C7 C6 121.4(2)
C7 C8 C3 119.8(2)
C11 C9 C6 112.7(2)
C11 C9 C12 109.0(2)
C6 C9 C12 108.5(2)
C11 C9 C10 108.3(2)
C6 C9 C10 108.9(2)
C12 C9 C10 109.4(2)
C18 C13 C14 119.0(2)
C18 C13 N5 119.1(2)
C14 C13 N5 121.9(2)
C13 C14 C15 120.0(2)
C16 C15 C14 121.9(2)
C15 C16 C17 117.0(2)
C15 C16 C19 122.9(2)
C17 C16 C19 120.06(19)
C18 C17 C16 121.8(2)
C17 C18 C13 120.3(2)
C16 C19 C22 110.0(2)
C16 C19 C20 112.40(18)
C22 C19 C20 107.95(19)
C16 C19 C21 107.97(19)
C22 C19 C21 109.87(19)
C20 C19 C21 108.6(2)
N6B C32 C31 120.9(2)
C33A C32 C31 120.9(2)
C30 C31 C32 120.2(2)
C29 C30 C31 119.7(2)
C30 C29 C28 119.8(2)
C29 C28 C33A 121.1(2)
C29 C28 N6B 121.1(2)
C29 C28 C27 123.6(2)
C33A C28 C27 115.3(2)
N6B C28 C27 115.3(2)
C33B C27 C26 120.4(2)
N6A C27 C26 120.4(2)
C33B C27 C28 114.5(2)
N6A C27 C28 114.5(2)
C26 C27 C28 125.1(2)
C25 C26 C27 119.8(3)
C24 C25 C26 119.6(2)
C25 C24 C23 118.6(3)
C33B C23 C24 122.4(3)
N6A C23 C24 122.4(3)
O2 C34 O1 124.9(2)
O2 C34 C35 117.3(2)
O1 C34 C35 117.8(2)
C1 N1 Pd1 128.72(18)
C1 N2 C2 127.6(2)
C2 N3 Pd1 127.34(16)
C1 N4 C3 119.8(2)
C2 N5 C13 124.8(2)
N6B Pd1 N1 93.91(10)
C33A Pd1 N1 93.91(10)
N6B Pd1 C33B 81.17(10)
N1 Pd1 C33B 174.98(8)
C33A Pd1 N6A 81.17(10)
N1 Pd1 N6A 174.98(8)
N6B Pd1 N3 173.60(8)
C33A Pd1 N3 173.60(8)
N1 Pd1 N3 86.09(9)
C33B Pd1 N3 98.91(9)
N6A Pd1 N3 98.91(9)

loop_
_geom_bond_atom_site_label_1
_geom_bond_atom_site_label_2
_geom_bond_distance
N6A C23 1.353(3)
N6A C27 1.362(4)
N6A Pd1 2.039(2)
C33A C32 1.388(3)
C33A C28 1.399(4)
C33A Pd1 2.001(2)
C33B C23 1.353(3)
C33B C27 1.362(4)
C33B Pd1 2.039(2)
N6B C32 1.388(3)
N6B C28 1.399(4)
N6B Pd1 2.001(2)
C1 N1 1.288(3)
C1 N4 1.362(3)
C1 N2 1.366(3)
C2 N3 1.299(3)
C2 N5 1.346(3)
C2 N2 1.379(3)
C3 C4 1.378(3)
C3 C8 1.393(4)
C3 N4 1.435(3)
C4 C5 1.397(3)
C5 C6 1.389(3)
C6 C7 1.404(3)
C6 C9 1.533(3)
C7 C8 1.388(4)
C9 C11 1.530(4)
C9 C12 1.536(3)
C9 C10 1.539(4)
C13 C18 1.394(3)
C13 C14 1.395(3)
C13 N5 1.415(3)
C14 C15 1.396(3)
C15 C16 1.393(3)
C16 C17 1.407(3)
C16 C19 1.532(3)
C17 C18 1.385(3)
C19 C22 1.534(3)
C19 C20 1.534(3)
C19 C21 1.540(3)
C32 C31 1.392(4)
C31 C30 1.388(4)
C30 C29 1.386(4)
C29 C28 1.391(4)
C28 C27 1.463(3)
C27 C26 1.397(4)
C26 C25 1.385(4)
C25 C24 1.383(4)
C24 C23 1.385(4)
C34 O2 1.255(3)
C34 O1 1.264(3)
C34 C35 1.513(4)
N1 Pd1 2.009(2)
N3 Pd1 2.085(2)
